data_7227790
loop_
_publ_author_name
'Patyk-Ka\'zmierczak, Ewa'
'Warren, Mark R.'
'Allan, David R.'
'Katrusiak, Andrzej'

_publ_section_title
;
 Pressure inverse solubility and polymorphism of an edible
 \g-cyclodextrin-based metal-organic framework.
;
_journal_issue 13
_journal_name_full 'Physical chemistry chemical physics : PCCP'
_journal_page_first 9086
_journal_page_last 9091
_journal_paper_doi 10.1039/c7cp00593h
_journal_volume 19
_journal_year 2017
_chemical_absolute_configuration rm
_chemical_formula_moiety 'C48 H80 O40, 2(KOH)'
_chemical_formula_sum 'C48 H82 K2 O42'
_chemical_formula_weight 1409.34
_chemical_name_common '\g-cyclodextrin-metal-organic framework'
_chemical_name_systematic 'catena-((\m8-\g-Cyclodextrin)-di-potassium dihydroxide)'
_space_group_crystal_system cubic
_space_group_IT_number 211
_space_group_name_Hall 'I 4 2 3'
_space_group_name_H-M_alt 'I 4 3 2'
_symmetry_space_group_name_Hall 'I 4 2 3'
_symmetry_space_group_name_H-M 'I 4 3 2'
_atom_sites_solution_hydrogens geom
_atom_sites_solution_primary direct
_audit_creation_date 2017-01-18
_audit_creation_method
;
Olex2 1.2
(compiled 2017.01.04 svn.r3372 for OlexSys, GUI svn.r5289)
;
_cell_angle_alpha 90.0
_cell_angle_beta 90.0
_cell_angle_gamma 90.0
_cell_formula_units_Z 12
_cell_length_a 31.2093(7)
_cell_length_b 31.2093(7)
_cell_length_c 31.2093(7)
_cell_measurement_reflns_used 3924
_cell_measurement_temperature 295.01(10)
_cell_measurement_theta_max 13.0770
_cell_measurement_theta_min 3.1630
_cell_volume 30398.5(12)
_computing_cell_refinement 'CrysAlisPro 1.171.38.41 (Rigaku OD, 2015)'
_computing_data_collection 'CrysAlisPro 1.171.38.41 (Rigaku OD, 2015)'
_computing_data_reduction 'CrysAlisPro 1.171.38.41 (Rigaku OD, 2015)'
_computing_molecular_graphics 'Olex2 (Dolomanov et al., 2009)'
_computing_publication_material 'Olex2 (Dolomanov et al., 2009)'
_computing_structure_refinement 'ShelXL (Sheldrick, 2015)'
_computing_structure_solution 'ShelXS (Sheldrick, 2008)'
_diffrn_ambient_environment 'ispropanol:water mother liquor'
_diffrn_ambient_temperature 295.01(10)
_diffrn_detector 'CCD plate'
_diffrn_detector_area_resol_mean 16.1544
_diffrn_detector_type Eos
_diffrn_measured_fraction_theta_full 0.881
_diffrn_measured_fraction_theta_max 0.881
_diffrn_measurement_details
;
List of Runs (angles in degrees, time in seconds):

  # Type    Start    End  Width  t~exp~   \w     \q     \k     \f   Frames
--------------------------------------------------------------------------
  1  \w    -68.00  54.00   1.00   15.00    --  -18.72   0.00-150.00  122
  2  \w    -73.00  20.00   1.00   15.00    --  -18.72 -19.00  60.00   93
  3  \w    -40.00   8.00   1.00   15.00    --  -18.72  57.00  60.00   48
  4  \w    -25.00  23.00   1.00   15.00    --  -18.72 -99.00   0.00   48
;
_diffrn_measurement_device 'four-circle diffractometer'
_diffrn_measurement_device_type 'Xcalibur, Eos'
_diffrn_measurement_method '\w scans'
_diffrn_orient_matrix_type 'CrysAlisPro convention (1999,Acta A55,543-557)'
_diffrn_orient_matrix_UB_11 -0.0147819000
_diffrn_orient_matrix_UB_12 -0.0169933000
_diffrn_orient_matrix_UB_13 -0.0030520000
_diffrn_orient_matrix_UB_21 -0.0171295000
_diffrn_orient_matrix_UB_22 0.0149371000
_diffrn_orient_matrix_UB_23 -0.0001549000
_diffrn_orient_matrix_UB_31 0.0021342000
_diffrn_orient_matrix_UB_32 0.0022125000
_diffrn_orient_matrix_UB_33 -0.0225166000
_diffrn_radiation_monochromator graphite
_diffrn_radiation_probe x-ray
_diffrn_radiation_type MoK\a
_diffrn_radiation_wavelength 0.71073
_diffrn_reflns_av_R_equivalents 0.0938
_diffrn_reflns_av_unetI/netI 0.0227
_diffrn_reflns_Laue_measured_fraction_full 0.881
_diffrn_reflns_Laue_measured_fraction_max 0.881
_diffrn_reflns_limit_h_max 20
_diffrn_reflns_limit_h_min -20
_diffrn_reflns_limit_k_max 20
_diffrn_reflns_limit_k_min -20
_diffrn_reflns_limit_l_max 20
_diffrn_reflns_limit_l_min -20
_diffrn_reflns_number 19855
_diffrn_reflns_point_group_measured_fraction_full 0.905
_diffrn_reflns_point_group_measured_fraction_max 0.905
_diffrn_reflns_theta_full 13.690
_diffrn_reflns_theta_max 13.690
_diffrn_reflns_theta_min 2.769
_diffrn_source 'fine-focus sealed X-ray tube'
_diffrn_source_type 'Enhance (Mo) X-ray Source'
_exptl_absorpt_coefficient_mu 0.161
_exptl_absorpt_correction_T_max 1.00000
_exptl_absorpt_correction_T_min 0.65227
_exptl_absorpt_correction_type multi-scan
_exptl_absorpt_process_details
;
CrysAlisPro 1.171.38.41 (Rigaku Oxford Diffraction, 2015)
Empirical absorption correction using spherical harmonics,
 implemented in SCALE3 ABSPACK scaling algorithm.
;
_exptl_crystal_colour 'clear colourless'
_exptl_crystal_colour_lustre clear
_exptl_crystal_colour_primary colourless
_exptl_crystal_density_diffrn 0.924
_exptl_crystal_description cube
_exptl_crystal_F_000 8928
_exptl_crystal_recrystallization_method 'Crystal grown from water solution by isopropanol vapour difussion method'
_exptl_crystal_size_max 0.5
_exptl_crystal_size_mid 0.48
_exptl_crystal_size_min 0.47
_refine_diff_density_max 0.141
_refine_diff_density_min -0.118
_refine_diff_density_rms 0.027
_refine_ls_abs_structure_details
;
 Flack x determined using 243 quotients [(I+)-(I-)]/[(I+)+(I-)]
 (Parsons, Flack and Wagner, Acta Cryst. B69 (2013) 249-259).
;
_refine_ls_abs_structure_Flack 0.05(7)
_refine_ls_extinction_method none
_refine_ls_goodness_of_fit_ref 1.092
_refine_ls_hydrogen_treatment constr
_refine_ls_matrix_type full
_refine_ls_number_parameters 93
_refine_ls_number_reflns 725
_refine_ls_number_restraints 10
_refine_ls_restrained_S_all 1.131
_refine_ls_R_factor_all 0.0522
_refine_ls_R_factor_gt 0.0485
_refine_ls_shift/su_max 0.000
_refine_ls_shift/su_mean 0.000
_refine_ls_structure_factor_coef Fsqd
_refine_ls_weighting_details 'w=1/[\s^2^(Fo^2^)+(0.0863P)^2^+47.2516P] where P=(Fo^2^+2Fc^2^)/3'
_refine_ls_weighting_scheme calc
_refine_ls_wR_factor_gt 0.1296
_refine_ls_wR_factor_ref 0.1326
_reflns_Friedel_coverage 0.637
_reflns_Friedel_fraction_full 0.946
_reflns_Friedel_fraction_max 0.946
_reflns_number_gt 663
_reflns_number_total 725
_reflns_threshold_expression 'I > 2\s(I)'
_cod_data_source_file c7cp00593h5.cif
_cod_data_source_block CDMOF_a_295K
_cod_depositor_comments 'Adding full bibliography for 7227776--7227790.cif.'
_cod_original_cell_volume 30399(1)
_cod_database_code 7227790
_shelx_shelxl_version_number 2014/7
_chemical_oxdiff_formula 'C48 H82 K2 O40'
_shelx_space_group_comment
;
The symmetry employed for this shelxl refinement is uniquely defined
by the following loop, which should always be used as a source of
symmetry information in preference to the above space-group names.
They are only intended as comments.
;
_olex2_refinement_description
;
1. Fixed Uiso
 At 1.2 times of:
  All C(H) groups, All C(H,H) groups
 At 1.5 times of:
  All O(H) groups
2. Restrained distances
 C4-C3
 1.5 with sigma of 0.02
 C5-C6
 1.5 with sigma of 0.02
 C11-O4
 1.45 with sigma of 0.02
 O4-C4
 1.45 with sigma of 0.02
 C1-O5
 1.45 with sigma of 0.02
 C1-C2
 1.5 with sigma of 0.02
 C11-C12
 1.5 with sigma of 0.02
 O13-C13
 1.45 with sigma of 0.02
 C12-C11
 1.5 with sigma of 0.01
 C11-C4
 2.5 with sigma of 0.04
3. Others
 Uiso(O2)=Uiso(O3)=Uiso(O5)=Uiso(O6)=FVAR(1)
4.a Ternary CH refined with riding coordinates:
 C1(H1), C2(H2), C3(H3), C4(H4), C5(H5), C11(H11), C12(H12), C13(H13),
 C14(H14), C15(H15)
4.b Secondary CH2 refined with riding coordinates:
 C6(H6A,H6B), C16(H16A,H16B)
4.c Tetrahedral OH refined with riding coordinates:
 O2(H2A), O3(H3A), O6(H6), O12(H12A), O13(H13A), O16(H16)
;
_olex2_exptl_crystal_mounting_method
'Crystal coated in isopropanol:water mother liquor and mounted in a quarts capillary'
_olex2_submission_special_instructions 'No special instructions were received'
_oxdiff_exptl_absorpt_empirical_details
;
Empirical correction (ABSPACK) includes:
- Absorption correction using spherical harmonics
- Frame scaling
;
_oxdiff_exptl_absorpt_empirical_full_max 1.406
_oxdiff_exptl_absorpt_empirical_full_min 0.832

loop_
_space_group_symop_id
_space_group_symop_operation_xyz
1 'x, y, z'
2 '-y, x, z'
3 '-x, -y, z'
4 'y, -x, z'
5 'x, -z, y'
6 'x, -y, -z'
7 'x, z, -y'
8 'z, y, -x'
9 '-x, y, -z'
10 '-z, y, x'
11 'z, x, y'
12 'y, z, x'
13 '-y, -z, x'
14 'z, -x, -y'
15 '-y, z, -x'
16 '-z, -x, y'
17 '-z, x, -y'
18 'y, -z, -x'
19 'y, x, -z'
20 '-y, -x, -z'
21 '-x, z, y'
22 '-x, -z, -y'
23 'z, -y, x'
24 '-z, -y, -x'
25 'x+1/2, y+1/2, z+1/2'
26 '-y+1/2, x+1/2, z+1/2'
27 '-x+1/2, -y+1/2, z+1/2'
28 'y+1/2, -x+1/2, z+1/2'
29 'x+1/2, -z+1/2, y+1/2'
30 'x+1/2, -y+1/2, -z+1/2'
31 'x+1/2, z+1/2, -y+1/2'
32 'z+1/2, y+1/2, -x+1/2'
33 '-x+1/2, y+1/2, -z+1/2'
34 '-z+1/2, y+1/2, x+1/2'
35 'z+1/2, x+1/2, y+1/2'
36 'y+1/2, z+1/2, x+1/2'
37 '-y+1/2, -z+1/2, x+1/2'
38 'z+1/2, -x+1/2, -y+1/2'
39 '-y+1/2, z+1/2, -x+1/2'
40 '-z+1/2, -x+1/2, y+1/2'
41 '-z+1/2, x+1/2, -y+1/2'
42 'y+1/2, -z+1/2, -x+1/2'
43 'y+1/2, x+1/2, -z+1/2'
44 '-y+1/2, -x+1/2, -z+1/2'
45 '-x+1/2, z+1/2, y+1/2'
46 '-x+1/2, -z+1/2, -y+1/2'
47 'z+1/2, -y+1/2, x+1/2'
48 '-z+1/2, -y+1/2, -x+1/2'

loop_
_atom_site_label
_atom_site_type_symbol
_atom_site_fract_x
_atom_site_fract_y
_atom_site_fract_z
_atom_site_U_iso_or_equiv
_atom_site_adp_type
_atom_site_occupancy
_atom_site_site_symmetry_order
_atom_site_calc_flag
_atom_site_refinement_flags_posn
_atom_site_refinement_flags_adp
_atom_site_refinement_flags_occupancy
C1 C 0.8488(5) 0.6802(6) 0.6274(5) 0.082(6) Uiso 1 1 d D . .
H1 H 0.8425 0.7109 0.6259 0.098 Uiso 1 1 calc R . .
C2 C 0.8861(5) 0.6770(5) 0.6548(5) 0.096(6) Uiso 1 1 d D . .
H2 H 0.8805 0.6914 0.6822 0.115 Uiso 1 1 calc R . .
C3 C 0.8963(6) 0.6296(5) 0.6627(5) 0.102(7) Uiso 1 1 d D . .
H3 H 0.9032 0.6190 0.6340 0.123 Uiso 1 1 calc R . .
C4 C 0.8580(5) 0.6037(5) 0.6751(5) 0.072(5) Uiso 1 1 d D . .
H4 H 0.8522 0.6128 0.7046 0.086 Uiso 1 1 calc R . .
C5 C 0.8185(6) 0.6162(6) 0.6515(6) 0.121(7) Uiso 1 1 d D . .
H5 H 0.8240 0.6050 0.6227 0.146 Uiso 1 1 calc R . .
C6 C 0.7735(5) 0.5977(6) 0.6618(6) 0.119(7) Uiso 1 1 d D . .
H6A H 0.7522 0.6091 0.6423 0.143 Uiso 1 1 calc R . .
H6B H 0.7735 0.5667 0.6599 0.143 Uiso 1 1 calc R . .
C11 C 0.8577(5) 0.5365(6) 0.7189(5) 0.103(6) Uiso 1 1 d D . .
H11 H 0.8571 0.5583 0.7415 0.124 Uiso 1 1 calc R . .
C12 C 0.8990(5) 0.5145(5) 0.7221(5) 0.087(6) Uiso 1 1 d D . .
H12 H 0.9001 0.5022 0.7510 0.104 Uiso 1 1 calc R . .
C13 C 0.8989(5) 0.4751(4) 0.6901(5) 0.074(5) Uiso 1 1 d D . .
H13 H 0.8989 0.4847 0.6602 0.089 Uiso 1 1 calc R . .
C14 C 0.8593(5) 0.4522(5) 0.7007(5) 0.083(5) Uiso 1 1 d . . .
H14 H 0.8607 0.4407 0.7298 0.100 Uiso 1 1 calc R . .
C15 C 0.8201(5) 0.4774(5) 0.6948(5) 0.082(6) Uiso 1 1 d . . .
H15 H 0.8187 0.4875 0.6651 0.098 Uiso 1 1 calc R . .
C16 C 0.7789(5) 0.4538(5) 0.7055(5) 0.104(6) Uiso 1 1 d . . .
H16A H 0.7548 0.4727 0.7006 0.125 Uiso 1 1 calc R . .
H16B H 0.7759 0.4294 0.6866 0.125 Uiso 1 1 calc R . .
K1 K 0.81023(12) 0.5000 0.81023(12) 0.111(2) Uani 1 2 d S T P
O2 O 0.9264(4) 0.6942(4) 0.6354(4) 0.145(3) Uiso 1 1 d . . .
H2A H 0.9439 0.6747 0.6328 0.217 Uiso 1 1 calc R . .
O3 O 0.9350(4) 0.6212(4) 0.6867(4) 0.145(3) Uiso 1 1 d . . .
H3A H 0.9347 0.5964 0.6954 0.217 Uiso 1 1 calc R . .
O4 O 0.8601(3) 0.5592(4) 0.6779(3) 0.090(4) Uiso 1 1 d D . .
O5 O 0.8130(4) 0.6622(4) 0.6438(4) 0.145(3) Uiso 1 1 d D . .
O6 O 0.7656(4) 0.6112(4) 0.7038(4) 0.145(3) Uiso 1 1 d . . .
H6 H 0.7746 0.5931 0.7206 0.217 Uiso 1 1 calc R . .
O12 O 0.9393(4) 0.5373(4) 0.7161(4) 0.138(5) Uiso 1 1 d . . .
H12A H 0.9585 0.5200 0.7115 0.207 Uiso 1 1 calc R . .
O13 O 0.9382(3) 0.4499(3) 0.7004(3) 0.107(4) Uiso 1 1 d D . .
H13A H 0.9313 0.4260 0.7089 0.160 Uiso 1 1 calc R . .
O14 O 0.8563(3) 0.4158(4) 0.6678(3) 0.094(4) Uiso 1 1 d . . .
O15 O 0.8219(3) 0.5135(3) 0.7228(3) 0.086(4) Uiso 1 1 d . . .
O16 O 0.7782(3) 0.4402(4) 0.7462(4) 0.130(5) Uiso 1 1 d . . .
H16 H 0.7820 0.4143 0.7468 0.195 Uiso 1 1 calc R . .
OA O 1.0000 0.5000 0.6643(6) 0.178(7) Uiso 1 2 d S T P

loop_
_atom_site_aniso_label
_atom_site_aniso_U_11
_atom_site_aniso_U_22
_atom_site_aniso_U_33
_atom_site_aniso_U_23
_atom_site_aniso_U_13
_atom_site_aniso_U_12
K1 0.096(3) 0.142(5) 0.096(3) 0.010(3) 0.043(4) -0.010(3)

loop_
_atom_type_symbol
_atom_type_description
_atom_type_scat_dispersion_real
_atom_type_scat_dispersion_imag
_atom_type_scat_source
H H 0.0000 0.0000 'International Tables Vol C Tables 4.2.6.8 and 6.1.1.4'
C C 0.0033 0.0016 'International Tables Vol C Tables 4.2.6.8 and 6.1.1.4'
O O 0.0106 0.0060 'International Tables Vol C Tables 4.2.6.8 and 6.1.1.4'
K K 0.2009 0.2494 'International Tables Vol C Tables 4.2.6.8 and 6.1.1.4'

loop_
_geom_angle_atom_site_label_1
_geom_angle_atom_site_label_2
_geom_angle_atom_site_label_3
_geom_angle
_geom_angle_site_symmetry_1
_geom_angle_site_symmetry_3
C2 C1 H1 104.9 . .
O5 C1 H1 104.9 . .
O5 C1 C2 114.3(15) . .
O5 C1 O14 112.5(14) . 7_556
O14 C1 H1 104.9 7_556 .
O14 C1 C2 114.2(14) 7_556 .
C1 C2 H2 109.9 . .
C1 C2 C3 109.1(15) . .
C1 C2 O2 114.3(14) . .
C3 C2 H2 109.9 . .
O2 C2 H2 109.9 . .
O2 C2 C3 103.7(13) . .
C2 C3 H3 103.2 . .
C4 C3 C2 113.5(15) . .
C4 C3 H3 103.2 . .
O3 C3 C2 115.6(14) . .
O3 C3 H3 103.2 . .
O3 C3 C4 115.8(13) . .
C3 C4 H4 103.7 . .
C5 C4 C3 113.2(14) . .
C5 C4 H4 103.7 . .
O4 C4 C3 121.2(14) . .
O4 C4 H4 103.7 . .
O4 C4 C5 109.3(14) . .
C4 C5 H5 102.5 . .
C4 C5 C6 123.5(15) . .
C6 C5 H5 102.5 . .
O5 C5 C4 115.7(15) . .
O5 C5 H5 102.5 . .
O5 C5 C6 106.9(16) . .
C5 C6 H6A 111.0 . .
C5 C6 H6B 111.0 . .
H6A C6 H6B 109.0 . .
O6 C6 C5 103.9(14) . .
O6 C6 H6A 111.0 . .
O6 C6 H6B 111.0 . .
C12 C11 H11 107.1 . .
C12 C11 K1 99.8(10) . .
C12 C11 O4 103.8(13) . .
K1 C11 H11 67.8 . .
O4 C11 H11 107.1 . .
O4 C11 K1 156.2(9) . .
O15 C11 H11 107.1 . .
O15 C11 C12 118.7(15) . .
O15 C11 K1 51.7(8) . .
O15 C11 O4 112.6(13) . .
C11 C12 H12 106.1 . .
C11 C12 C13 108.6(14) . .
C11 C12 O12 121.5(14) . .
C13 C12 H12 106.1 . .
O12 C12 H12 106.1 . .
O12 C12 C13 107.5(12) . .
C12 C13 H13 111.4 . .
C14 C13 C12 103.8(13) . .
C14 C13 H13 111.4 . .
C14 C13 O13 112.8(12) . .
O13 C13 C12 105.6(11) . .
O13 C13 H13 111.4 . .
C13 C14 H14 110.5 . .
C13 C14 O14 105.1(12) . .
C15 C14 C13 114.5(14) . .
C15 C14 H14 110.5 . .
C15 C14 O14 105.3(13) . .
O14 C14 H14 110.5 . .
C14 C15 H15 109.1 . .
C14 C15 C16 114.8(14) . .
C16 C15 H15 109.1 . .
O15 C15 C14 108.3(14) . .
O15 C15 H15 109.1 . .
O15 C15 C16 106.4(14) . .
C15 C16 H16A 109.2 . .
C15 C16 H16B 109.2 . .
H16A C16 H16B 107.9 . .
O16 C16 C15 112.2(14) . .
O16 C16 H16A 109.2 . .
O16 C16 H16B 109.2 . .
C11 K1 C11 147.0(6) . 23_565
O2 K1 C11 104.5(4) 41_646 23_565
O2 K1 C11 88.3(4) 44_666 23_565
O2 K1 C11 88.3(4) 41_646 .
O2 K1 C11 104.5(4) 44_666 .
O2 K1 O2 134.6(6) 44_666 41_646
O2 K1 O3 57.6(3) 41_646 41_646
O2 K1 O3 57.6(3) 44_666 44_666
O2 K1 O3 97.0(4) 44_666 41_646
O2 K1 O3 97.0(4) 41_646 44_666
O2 K1 O16 154.9(4) 41_646 23_565
O2 K1 O16 69.9(3) 44_666 23_565
O2 K1 O16 154.9(4) 44_666 .
O2 K1 O16 69.9(3) 41_646 .
O3 K1 C11 145.3(4) 41_646 .
O3 K1 C11 58.8(4) 41_646 23_565
O3 K1 C11 145.3(4) 44_666 23_565
O3 K1 C11 58.8(4) 44_666 .
O3 K1 O3 115.1(5) 44_666 41_646
O15 K1 C11 22.0(3) . .
O15 K1 C11 125.9(4) . 23_565
O15 K1 C11 125.9(4) 23_565 .
O15 K1 C11 22.0(3) 23_565 23_565
O15 K1 O2 117.8(3) . 44_666
O15 K1 O2 117.8(3) 23_565 41_646
O15 K1 O2 89.8(3) . 41_646
O15 K1 O2 89.8(3) 23_565 44_666
O15 K1 O3 144.1(4) . 41_646
O15 K1 O3 80.4(3) 23_565 41_646
O15 K1 O3 80.4(3) . 44_666
O15 K1 O3 144.1(4) 23_565 44_666
O15 K1 O15 106.3(5) . 23_565
O15 K1 O16 69.9(3) 23_565 .
O15 K1 O16 57.9(3) 23_565 23_565
O15 K1 O16 69.9(3) . 23_565
O15 K1 O16 57.9(3) . .
O16 K1 C11 78.3(3) . 23_565
O16 K1 C11 77.8(4) 23_565 23_565
O16 K1 C11 77.8(4) . .
O16 K1 C11 78.3(3) 23_565 .
O16 K1 O3 135.4(3) . 44_666
O16 K1 O3 94.0(3) 23_565 44_666
O16 K1 O3 135.4(3) 23_565 41_646
O16 K1 O3 94.0(3) . 41_646
O16 K1 O16 86.5(5) 23_565 .
C2 O2 K1 114.7(8) . 42_566
C2 O2 H2A 109.5 . .
K1 O2 H2A 59.3 42_566 .
C3 O3 K1 117.3(9) . 42_566
C3 O3 H3A 109.5 . .
K1 O3 H3A 133.1 42_566 .
C4 O4 C11 122.3(12) . .
C1 O5 C5 111.8(14) . .
C6 O6 H6 109.5 . .
C12 O12 H12A 109.5 . .
C13 O13 H13A 109.5 . .
C1 O14 C14 122.1(12) 5_565 .
C11 O15 C15 113.8(14) . .
C11 O15 K1 106.3(10) . .
C15 O15 K1 118.4(8) . .
C16 O16 K1 116.3(10) . .
C16 O16 H16 109.5 . .
K1 O16 H16 124.5 . .

loop_
_geom_bond_atom_site_label_1
_geom_bond_atom_site_label_2
_geom_bond_distance
_geom_bond_site_symmetry_2
C1 H1 0.9800 .
C1 C2 1.448(14) .
C1 O5 1.353(13) .
C1 O14 1.420(15) 7_556
C2 H2 0.9800 .
C2 C3 1.532(18) .
C2 O2 1.496(16) .
C3 H3 0.9800 .
C3 C4 1.494(15) .
C3 O3 1.447(16) .
C4 H4 0.9800 .
C4 C5 1.486(18) .
C4 O4 1.396(13) .
C5 H5 0.9800 .
C5 C6 1.551(17) .
C5 O5 1.468(18) .
C6 H6A 0.9700 .
C6 H6B 0.9700 .
C6 O6 1.398(16) .
C11 H11 0.9800 .
C11 C12 1.463(11) .
C11 K1 3.407(16) .
C11 O4 1.466(14) .
C11 O15 1.332(15) .
C12 H12 0.9800 .
C12 C13 1.584(15) .
C12 O12 1.458(15) .
C13 H13 0.9800 .
C13 C14 1.464(17) .
C13 O13 1.494(13) .
C14 H14 0.9800 .
C14 C15 1.464(17) .
C14 O14 1.534(16) .
C15 H15 0.9800 .
C15 C16 1.518(17) .
C15 O15 1.426(14) .
C16 H16A 0.9700 .
C16 H16B 0.9700 .
C16 O16 1.338(15) .
K1 C11 3.407(17) 23_565
K1 O2 2.859(12) 44_666
K1 O2 2.859(12) 41_646
K1 O3 2.951(12) 41_646
K1 O3 2.951(12) 44_666
K1 O15 2.785(10) .
K1 O15 2.785(11) 23_565
K1 O16 2.911(11) .
K1 O16 2.911(11) 23_565
O2 K1 2.858(12) 42_566
O2 H2A 0.8200 .
O3 K1 2.951(12) 42_566
O3 H3A 0.8200 .
O6 H6 0.8200 .
O12 H12A 0.8200 .
O13 H13A 0.8200 .
O14 C1 1.420(15) 5_565
O16 H16 0.8200 .

loop_
_geom_torsion_atom_site_label_1
_geom_torsion_atom_site_label_2
_geom_torsion_atom_site_label_3
_geom_torsion_atom_site_label_4
_geom_torsion
_geom_torsion_site_symmetry_1
_geom_torsion_site_symmetry_4
C1 C2 C3 C4 -47.8(19) . .
C1 C2 C3 O3 174.9(14) . .
C1 C2 O2 K1 178.8(11) . 42_566
C2 C1 O5 C5 -61(2) . .
C2 C3 C4 C5 39(2) . .
C2 C3 C4 O4 171.4(14) . .
C2 C3 O3 K1 -20.4(18) . 42_566
C3 C2 O2 K1 -62.6(13) . 42_566
C3 C4 C5 C6 -173.2(16) . .
C3 C4 C5 O5 -38(2) . .
C3 C4 O4 C11 110.5(17) . .
C4 C3 O3 K1 -156.6(10) . 42_566
C4 C5 C6 O6 63(2) . .
C4 C5 O5 C1 49(2) . .
C5 C4 O4 C11 -115.0(15) . .
C6 C5 O5 C1 -169.3(13) . .
C11 C12 C13 C14 -51.3(16) . .
C11 C12 C13 O13 -170.2(12) . .
C12 C11 O4 C4 -118.0(14) . .
C12 C11 O15 C15 -52.7(19) . .
C12 C11 O15 K1 79.4(16) . .
C12 C13 C14 C15 60.6(17) . .
C12 C13 C14 O14 175.7(11) . .
C13 C14 C15 C16 179.7(14) . .
C13 C14 C15 O15 -61.6(18) . .
C13 C14 O14 C1 129.8(14) . 5_565
C14 C15 C16 O16 59(2) . .
C14 C15 O15 C11 52.8(16) . .
C14 C15 O15 K1 -73.1(14) . .
C15 C14 O14 C1 -108.9(15) . 5_565
C15 C16 O16 K1 42.0(17) . .
C16 C15 O15 C11 176.6(12) . .
C16 C15 O15 K1 50.7(14) . .
K1 C11 C12 C13 103.2(10) . .
K1 C11 C12 O12 -131.4(13) . .
K1 C11 O4 C4 69(3) . .
K1 C11 O15 C15 -132.1(12) . .
O2 C2 C3 C4 -169.9(13) . .
O2 C2 C3 O3 52.8(17) . .
O3 C3 C4 C5 175.7(15) . .
O3 C3 C4 O4 -51(2) . .
O4 C4 C5 C6 48(2) . .
O4 C4 C5 O5 -176.6(13) . .
O4 C11 C12 C13 -74.1(16) . .
O4 C11 C12 O12 51(2) . .
O4 C11 O15 C15 68.8(16) . .
O4 C11 O15 K1 -159.2(10) . .
O5 C1 C2 C3 60.5(19) . .
O5 C1 C2 O2 176.0(14) . .
O5 C5 C6 O6 -75.6(16) . .
O12 C12 C13 C14 175.5(12) . .
O12 C12 C13 O13 56.6(14) . .
O13 C13 C14 C15 174.4(13) . .
O13 C13 C14 O14 -70.4(15) . .
O14 C1 C2 C3 -71.1(19) 7_556 .
O14 C1 C2 O2 44(2) 7_556 .
O14 C1 O5 C5 71.5(17) 7_556 .
O14 C14 C15 C16 64.7(18) . .
O14 C14 C15 O15 -176.6(11) . .
O15 C11 C12 C13 51.7(19) . .
O15 C11 C12 O12 177.1(14) . .
O15 C11 O4 C4 112.4(16) . .
O15 C15 C16 O16 -60.5(17) . .

loop_
_smtbx_masks_void_nr
_smtbx_masks_void_average_x
_smtbx_masks_void_average_y
_smtbx_masks_void_average_z
_smtbx_masks_void_volume
_smtbx_masks_void_count_electrons
1 -0.018 -0.710 -0.791 14407.2 1731.0
